data_7119775
loop_
_publ_author_name
'Jin, Liqun'
'Hao, Wangfang'
'Xu, Jianeng'
'Sun, Nan'
'Hu, Baoxiang'
'Shen, Zhenlu'
'Mo, Weimin'
'Hu, Xinquan'

_publ_section_title
;
 N-Heterocyclic carbene copper-catalyzed direct alkylation of terminal
 alkynes with non-activated alkyl triflates.
;
_journal_issue 29
_journal_name_full 'Chemical communications (Cambridge, England)'
_journal_page_first 4124
_journal_page_last 4127
_journal_paper_doi 10.1039/c7cc00891k
_journal_volume 53
_journal_year 2017
_chemical_formula_sum 'C58 H58 Cu2 N4 O0'
_chemical_formula_weight 938.16
_space_group_crystal_system orthorhombic
_space_group_IT_number 61
_space_group_name_Hall '-P 2ac 2ab'
_space_group_name_H-M_alt 'P b c a'
_symmetry_space_group_name_Hall '-P 2ac 2ab'
_symmetry_space_group_name_H-M 'P b c a'
_atom_sites_solution_hydrogens geom
_audit_creation_method SHELXL-2014/7
_audit_update_record
;
2017-01-03 deposited with the CCDC.
2017-03-06 downloaded from the CCDC.
;
_cell_angle_alpha 90
_cell_angle_beta 90
_cell_angle_gamma 90
_cell_formula_units_Z 8
_cell_length_a 19.5091(12)
_cell_length_b 19.9327(12)
_cell_length_c 26.1996(16)
_cell_measurement_reflns_used 5962
_cell_measurement_temperature 296(2)
_cell_measurement_theta_max 21.40
_cell_measurement_theta_min 2.19
_cell_volume 10188.2(11)
_computing_cell_refinement 'Bruker SAINT'
_computing_data_collection 'Bruker APEX2'
_computing_data_reduction 'Bruker SAINT'
_computing_molecular_graphics 'Bruker SHELXTL'
_computing_publication_material 'Bruker SHELXTL'
_computing_structure_refinement 'SHELXL-2014 (Sheldrick 2014)'
_computing_structure_solution 'SHELXS-97 (Sheldrick 2008)'
_diffrn_ambient_temperature 296(2)
_diffrn_measured_fraction_theta_full 0.988
_diffrn_measured_fraction_theta_max 0.988
_diffrn_measurement_device_type 'Bruker APEX-II CCD'
_diffrn_measurement_method '\f and \w scans'
_diffrn_radiation_type MoK\a
_diffrn_radiation_wavelength 0.71073
_diffrn_reflns_av_R_equivalents 0.0593
_diffrn_reflns_av_unetI/netI 0.0652
_diffrn_reflns_Laue_measured_fraction_full 0.988
_diffrn_reflns_Laue_measured_fraction_max 0.988
_diffrn_reflns_limit_h_max 21
_diffrn_reflns_limit_h_min -23
_diffrn_reflns_limit_k_max 23
_diffrn_reflns_limit_k_min -21
_diffrn_reflns_limit_l_max 31
_diffrn_reflns_limit_l_min -31
_diffrn_reflns_number 31496
_diffrn_reflns_point_group_measured_fraction_full 0.988
_diffrn_reflns_point_group_measured_fraction_max 0.988
_diffrn_reflns_theta_full 25.008
_diffrn_reflns_theta_max 25.008
_diffrn_reflns_theta_min 2.043
_exptl_absorpt_coefficient_mu 0.875
_exptl_crystal_density_diffrn 1.223
_exptl_crystal_F_000 3936
_exptl_crystal_size_max 0.270
_exptl_crystal_size_mid 0.250
_exptl_crystal_size_min 0.220
_refine_diff_density_max 0.777
_refine_diff_density_min -0.817
_refine_diff_density_rms 0.189
_refine_ls_extinction_method none
_refine_ls_goodness_of_fit_ref 1.358
_refine_ls_hydrogen_treatment constr
_refine_ls_matrix_type full
_refine_ls_number_parameters 589
_refine_ls_number_reflns 8870
_refine_ls_number_restraints 36
_refine_ls_restrained_S_all 1.357
_refine_ls_R_factor_all 0.2486
_refine_ls_R_factor_gt 0.1987
_refine_ls_shift/su_max 0.002
_refine_ls_shift/su_mean 0.000
_refine_ls_structure_factor_coef Fsqd
_refine_ls_weighting_details 'w=1/[\s^2^(Fo^2^)+377.5648P] where P=(Fo^2^+2Fc^2^)/3'
_refine_ls_weighting_scheme calc
_refine_ls_wR_factor_gt 0.3723
_refine_ls_wR_factor_ref 0.4024
_reflns_Friedel_coverage 0.000
_reflns_number_gt 6764
_reflns_number_total 8870
_reflns_threshold_expression 'I > 2\s(I)'
_cod_data_source_file c7cc00891k2.cif
_cod_data_source_block 20161206ZJA_0m_a
_cod_depositor_comments 'Adding full bibliography for 7119775.cif.'
_cod_database_code 7119775
_shelx_shelxl_version_number 2014/7
_shelx_space_group_comment
;
The symmetry employed for this shelxl refinement is uniquely defined
by the following loop, which should always be used as a source of
symmetry information in preference to the above space-group names.
They are only intended as comments.
;
_shelx_estimated_absorpt_t_min 0.798
_shelx_estimated_absorpt_t_max 0.831

loop_
_space_group_symop_operation_xyz
'x, y, z'
'-x+1/2, -y, z+1/2'
'-x, y+1/2, -z+1/2'
'x+1/2, -y+1/2, -z'
'-x, -y, -z'
'x-1/2, y, -z-1/2'
'x, -y-1/2, z-1/2'
'-x-1/2, y-1/2, z'

loop_
_atom_site_label
_atom_site_type_symbol
_atom_site_fract_x
_atom_site_fract_y
_atom_site_fract_z
_atom_site_U_iso_or_equiv
_atom_site_adp_type
_atom_site_occupancy
_atom_site_site_symmetry_order
_atom_site_calc_flag
_atom_site_refinement_flags_posn
_atom_site_refinement_flags_adp
C1 C 0.4318(12) 0.6156(11) 0.3313(12) 0.089(9) Uani 1 1 d . .
H1A H 0.4395 0.5762 0.3110 0.134 Uiso 1 1 calc R U
H1B H 0.4586 0.6520 0.3180 0.134 Uiso 1 1 calc R U
H1C H 0.3841 0.6273 0.3300 0.134 Uiso 1 1 calc R U
C2 C 0.4514(10) 0.6027(8) 0.3832(9) 0.052(5) Uani 1 1 d . .
C3 C 0.4105(11) 0.6193(10) 0.4250(8) 0.056(5) Uani 1 1 d . U
H3 H 0.3676 0.6379 0.4187 0.067 Uiso 1 1 calc R U
C4 C 0.4293(13) 0.6099(12) 0.4738(10) 0.073(7) Uani 1 1 d . U
C5 C 0.4944(12) 0.5849(12) 0.4847(10) 0.077(8) Uani 1 1 d . .
H5 H 0.5075 0.5787 0.5184 0.092 Uiso 1 1 calc R U
C6 C 0.5405(11) 0.5690(12) 0.4450(9) 0.066(6) Uani 1 1 d . .
C7 C 0.5164(8) 0.5770(8) 0.3956(9) 0.047(5) Uani 1 1 d . .
C8 C 0.6112(11) 0.5447(13) 0.4556(8) 0.071(7) Uani 1 1 d . .
H8A H 0.6217 0.5079 0.4333 0.107 Uiso 1 1 calc R U
H8B H 0.6142 0.5300 0.4904 0.107 Uiso 1 1 calc R U
H8C H 0.6432 0.5804 0.4499 0.107 Uiso 1 1 calc R U
C9 C 0.3800(15) 0.6287(13) 0.5172(14) 0.125(14) Uani 1 1 d . .
H9A H 0.3758 0.6766 0.5190 0.188 Uiso 1 1 calc R U
H9B H 0.3976 0.6120 0.5489 0.188 Uiso 1 1 calc R U
H9C H 0.3359 0.6093 0.5107 0.188 Uiso 1 1 calc R U
C10 C 0.6145(9) 0.5981(8) 0.3357(8) 0.047(5) Uani 1 1 d . .
H10 H 0.6279 0.6396 0.3486 0.056 Uiso 1 1 calc R U
C11 C 0.6438(9) 0.5654(9) 0.2968(7) 0.043(4) Uani 1 1 d . .
H11 H 0.6807 0.5798 0.2772 0.052 Uiso 1 1 calc R U
C12 C 0.5577(7) 0.5018(7) 0.3265(6) 0.027(3) Uani 1 1 d . .
C13 C 0.6220(7) 0.4563(8) 0.2527(7) 0.035(4) Uani 1 1 d . .
C14 C 0.5991(8) 0.4683(9) 0.2026(7) 0.042(5) Uani 1 1 d . .
C15 C 0.6138(9) 0.4204(10) 0.1661(6) 0.045(5) Uani 1 1 d . .
H15 H 0.6007 0.4277 0.1324 0.054 Uiso 1 1 calc R U
C16 C 0.6476(9) 0.3621(8) 0.1787(6) 0.035(4) Uani 1 1 d . .
C17 C 0.6679(9) 0.3521(9) 0.2270(7) 0.041(4) Uani 1 1 d . .
H17 H 0.6903 0.3122 0.2348 0.050 Uiso 1 1 calc R U
C18 C 0.6573(9) 0.3986(8) 0.2663(6) 0.034(4) Uani 1 1 d . .
C19 C 0.5579(10) 0.5308(9) 0.1910(7) 0.049(5) Uani 1 1 d . .
H19A H 0.5869 0.5695 0.1940 0.073 Uiso 1 1 calc R U
H19B H 0.5206 0.5343 0.2148 0.073 Uiso 1 1 calc R U
H19C H 0.5402 0.5281 0.1569 0.073 Uiso 1 1 calc R U
C20 C 0.6639(11) 0.3104(11) 0.1382(7) 0.062(6) Uani 1 1 d . .
H20A H 0.6525 0.2665 0.1507 0.093 Uiso 1 1 calc R U
H20B H 0.7119 0.3122 0.1302 0.093 Uiso 1 1 calc R U
H20C H 0.6376 0.3198 0.1080 0.093 Uiso 1 1 calc R U
C21 C 0.6820(9) 0.3864(8) 0.3192(7) 0.039(4) Uani 1 1 d . .
H21A H 0.7165 0.4189 0.3278 0.059 Uiso 1 1 calc R U
H21B H 0.7012 0.3421 0.3214 0.059 Uiso 1 1 calc R U
H21C H 0.6443 0.3902 0.3426 0.059 Uiso 1 1 calc R U
C22 C 0.3469(7) 0.4580(7) 0.2484(5) 0.022(3) Uani 1 1 d . .
C23 C 0.3371(11) 0.5064(9) 0.2101(7) 0.048(5) Uani 1 1 d . .
H23 H 0.3122 0.5449 0.2178 0.057 Uiso 1 1 calc R U
C24 C 0.3627(12) 0.4988(9) 0.1621(6) 0.054(6) Uani 1 1 d . .
C25 C 0.4011(11) 0.4431(8) 0.1488(7) 0.045(5) Uani 1 1 d . .
H25 H 0.4184 0.4388 0.1159 0.055 Uiso 1 1 calc R U
C26 C 0.4136(9) 0.3931(8) 0.1854(6) 0.035(4) Uani 1 1 d . .
C27 C 0.3867(8) 0.4011(7) 0.2337(6) 0.032(4) Uani 1 1 d . .
C28 C 0.3156(9) 0.4657(8) 0.3002(6) 0.039(4) Uani 1 1 d . .
H28A H 0.3508 0.4761 0.3245 0.058 Uiso 1 1 calc R U
H28B H 0.2934 0.4246 0.3097 0.058 Uiso 1 1 calc R U
H28C H 0.2826 0.5013 0.2995 0.058 Uiso 1 1 calc R U
C29 C 0.3473(15) 0.5519(9) 0.1207(8) 0.078(8) Uani 1 1 d . .
H29A H 0.3229 0.5888 0.1357 0.118 Uiso 1 1 calc R U
H29B H 0.3198 0.5322 0.0943 0.118 Uiso 1 1 calc R U
H29C H 0.3896 0.5678 0.1063 0.118 Uiso 1 1 calc R U
C30 C 0.4547(11) 0.3312(10) 0.1716(7) 0.055(5) Uani 1 1 d . .
H30A H 0.4878 0.3223 0.1979 0.082 Uiso 1 1 calc R U
H30B H 0.4780 0.3386 0.1398 0.082 Uiso 1 1 calc R U
H30C H 0.4245 0.2935 0.1682 0.082 Uiso 1 1 calc R U
C31 C 0.4387(8) 0.3533(7) 0.3126(5) 0.025(3) Uani 1 1 d . U
C32 C 0.3611(9) 0.2891(7) 0.2686(7) 0.038(4) Uani 1 1 d . .
H32 H 0.3297 0.2754 0.2441 0.046 Uiso 1 1 calc R U
C33 C 0.3809(9) 0.2541(8) 0.3102(6) 0.036(4) Uani 1 1 d . .
H33 H 0.3656 0.2118 0.3199 0.043 Uiso 1 1 calc R U
C34 C 0.5510(11) 0.2134(11) 0.3325(8) 0.062(6) Uani 1 1 d . .
H34A H 0.5208 0.1866 0.3120 0.093 Uiso 1 1 calc R U
H34B H 0.5917 0.1884 0.3401 0.093 Uiso 1 1 calc R U
H34C H 0.5629 0.2535 0.3143 0.093 Uiso 1 1 calc R U
C35 C 0.5352(14) 0.1982(13) 0.5252(8) 0.087(9) Uani 1 1 d . .
H35A H 0.4998 0.1709 0.5399 0.130 Uiso 1 1 calc R U
H35B H 0.5451 0.2351 0.5476 0.130 Uiso 1 1 calc R U
H35C H 0.5758 0.1718 0.5204 0.130 Uiso 1 1 calc R U
C36 C 0.3679(11) 0.3391(12) 0.4273(7) 0.063(6) Uani 1 1 d . .
H36A H 0.3825 0.3820 0.4147 0.095 Uiso 1 1 calc R U
H36B H 0.3498 0.3441 0.4611 0.095 Uiso 1 1 calc R U
H36C H 0.3331 0.3212 0.4052 0.095 Uiso 1 1 calc R U
C37 C 0.4589(8) 0.2740(7) 0.3828(5) 0.024(3) Uani 1 1 d . .
C38 C 0.5153(9) 0.2320(9) 0.3817(7) 0.039(4) Uani 1 1 d . .
C39 C 0.5398(10) 0.2075(9) 0.4287(8) 0.051(5) Uani 1 1 d . .
H39 H 0.5770 0.1783 0.4287 0.061 Uiso 1 1 calc R U
C40 C 0.5112(12) 0.2250(9) 0.4742(9) 0.062(6) Uani 1 1 d . .
C41 C 0.4532(11) 0.2667(10) 0.4745(7) 0.053(5) Uani 1 1 d . .
H41 H 0.4320 0.2772 0.5052 0.063 Uiso 1 1 calc R U
C42 C 0.4271(9) 0.2927(9) 0.4285(7) 0.044(5) Uani 1 1 d . .
C43 C 0.2928(9) 0.3003(10) 0.0900(7) 0.046(5) Uani 1 1 d . .
H43 H 0.3097 0.3266 0.1165 0.055 Uiso 1 1 calc R U
C44 C 0.2998(10) 0.3214(10) 0.0391(9) 0.061(6) Uani 1 1 d . .
H44 H 0.3217 0.3619 0.0325 0.073 Uiso 1 1 calc R U
C45 C 0.2756(10) 0.2845(11) -0.0015(7) 0.055(6) Uani 1 1 d . .
H45 H 0.2807 0.2987 -0.0351 0.066 Uiso 1 1 calc R U
C46 C 0.2439(12) 0.2264(11) 0.0105(9) 0.072(7) Uani 1 1 d . .
H46 H 0.2282 0.2000 -0.0163 0.086 Uiso 1 1 calc R U
C47 C 0.2329(11) 0.2029(10) 0.0597(7) 0.055(5) Uani 1 1 d . .
H47 H 0.2080 0.1639 0.0654 0.066 Uiso 1 1 calc R U
C48 C 0.2604(8) 0.2398(8) 0.1004(7) 0.039(4) Uani 1 1 d . .
C49 C 0.2495(7) 0.2196(7) 0.1536(6) 0.024(3) Uani 1 1 d . U
C50 C 0.3757(12) 0.0864(11) 0.4256(7) 0.059(6) Uani 1 1 d . .
H50 H 0.3997 0.1217 0.4109 0.071 Uiso 1 1 calc R U
C51 C 0.4063(12) 0.0513(13) 0.4641(7) 0.068(7) Uani 1 1 d . .
H51 H 0.4489 0.0642 0.4766 0.081 Uiso 1 1 calc R U
C52 C 0.373(2) -0.0034(17) 0.4840(12) 0.105(11) Uani 1 1 d . .
H52 H 0.3946 -0.0287 0.5090 0.126 Uiso 1 1 calc R U
C53 C 0.3096(19) -0.0219(11) 0.4688(10) 0.092(10) Uani 1 1 d . .
H53 H 0.2870 -0.0581 0.4837 0.110 Uiso 1 1 calc R U
C54 C 0.2789(13) 0.0162(10) 0.4290(7) 0.064(7) Uani 1 1 d . .
H54 H 0.2360 0.0034 0.4170 0.077 Uiso 1 1 calc R U
C55 C 0.3105(9) 0.0721(8) 0.4072(6) 0.037(4) Uani 1 1 d . U
C56 C 0.2837(9) 0.1068(9) 0.3642(7) 0.040(4) Uani 1 1 d . .
Cu1 Cu 0.49584(9) 0.42745(9) 0.32490(7) 0.0266(5) Uani 1 1 d . .
Cu2 Cu 0.24032(10) 0.16905(9) 0.26300(8) 0.0328(5) Uani 1 1 d . .
N1 N 0.5619(7) 0.5598(6) 0.3531(6) 0.036(3) Uani 1 1 d . .
N2 N 0.6086(7) 0.5066(6) 0.2918(6) 0.037(3) Uani 1 1 d . .
N3 N 0.3962(6) 0.3490(6) 0.2696(5) 0.026(3) Uani 1 1 d . .
N4 N 0.4287(6) 0.2936(6) 0.3355(4) 0.027(3) Uani 1 1 d . .
C57 C 0.2399(8) 0.2006(7) 0.1951(6) 0.026(3) Uani 1 1 d . U
C58 C 0.2601(9) 0.1335(8) 0.3271(7) 0.040(4) Uani 1 1 d . .

loop_
_atom_site_aniso_label
_atom_site_aniso_U_11
_atom_site_aniso_U_22
_atom_site_aniso_U_33
_atom_site_aniso_U_23
_atom_site_aniso_U_13
_atom_site_aniso_U_12
C1 0.047(14) 0.048(14) 0.17(3) 0.019(16) -0.012(17) 0.017(11)
C2 0.054(13) 0.012(8) 0.091(16) -0.009(9) -0.012(12) -0.005(8)
C3 0.051(7) 0.052(7) 0.065(8) -0.003(6) 0.006(6) 0.006(6)
C4 0.072(9) 0.069(9) 0.078(9) -0.010(6) 0.010(6) 0.002(6)
C5 0.049(13) 0.078(16) 0.10(2) -0.033(15) 0.030(14) 0.001(12)
C6 0.046(13) 0.068(15) 0.084(17) -0.039(13) -0.002(12) 0.002(11)
C7 0.027(9) 0.018(8) 0.096(16) -0.026(10) 0.012(10) 0.000(7)
C8 0.056(14) 0.12(2) 0.039(12) -0.022(12) -0.003(10) 0.013(14)
C9 0.10(2) 0.059(17) 0.22(4) -0.02(2) 0.09(3) 0.003(15)
C10 0.037(10) 0.021(9) 0.083(15) -0.002(9) -0.010(10) -0.021(8)
C11 0.042(10) 0.034(10) 0.054(11) 0.001(9) -0.004(9) -0.022(8)
C12 0.022(8) 0.011(7) 0.049(10) -0.015(7) -0.001(7) -0.002(6)
C13 0.010(7) 0.037(9) 0.056(11) 0.015(8) 0.006(7) 0.002(6)
C14 0.027(9) 0.040(10) 0.059(12) 0.034(9) -0.009(8) 0.008(8)
C15 0.038(10) 0.072(14) 0.025(9) 0.016(9) 0.002(8) 0.005(10)
C16 0.050(11) 0.038(9) 0.017(8) 0.004(7) 0.003(7) -0.006(8)
C17 0.036(10) 0.040(10) 0.048(11) -0.001(8) 0.017(8) 0.013(8)
C18 0.039(10) 0.039(9) 0.025(8) -0.001(7) 0.005(7) -0.008(8)
C19 0.051(12) 0.055(12) 0.040(10) 0.035(9) 0.017(9) 0.006(9)
C20 0.065(14) 0.089(17) 0.032(10) 0.015(11) -0.002(10) 0.018(12)
C21 0.038(10) 0.027(9) 0.053(11) -0.010(8) -0.013(9) 0.009(7)
C22 0.022(8) 0.026(8) 0.020(7) -0.003(6) -0.012(6) 0.004(6)
C23 0.069(14) 0.036(10) 0.038(10) -0.016(8) -0.016(10) 0.002(9)
C24 0.096(17) 0.041(11) 0.025(9) 0.008(8) -0.008(10) -0.021(11)
C25 0.085(15) 0.017(8) 0.034(10) -0.006(7) -0.004(10) 0.011(9)
C26 0.050(11) 0.027(8) 0.027(9) -0.006(7) -0.002(8) 0.001(8)
C27 0.033(9) 0.014(7) 0.048(10) 0.021(7) 0.012(8) -0.001(6)
C28 0.053(11) 0.035(9) 0.027(9) -0.003(7) 0.009(8) -0.006(8)
C29 0.17(3) 0.030(11) 0.040(11) 0.022(9) -0.002(14) 0.000(14)
C30 0.065(13) 0.070(14) 0.029(10) -0.020(10) 0.019(9) 0.010(11)
C31 0.031(6) 0.018(5) 0.025(6) 0.000(5) 0.001(5) -0.007(5)
C32 0.050(11) 0.019(8) 0.046(10) 0.000(7) 0.010(9) -0.011(7)
C33 0.067(12) 0.018(8) 0.022(8) -0.003(6) -0.004(8) -0.018(8)
C34 0.061(14) 0.069(15) 0.055(13) -0.013(11) -0.005(11) 0.003(11)
C35 0.12(2) 0.084(18) 0.056(14) 0.023(13) -0.044(15) 0.017(16)
C36 0.058(13) 0.105(18) 0.026(10) -0.014(11) 0.003(9) 0.008(13)
C37 0.028(8) 0.033(8) 0.012(7) 0.008(6) 0.003(6) -0.011(7)
C38 0.038(10) 0.040(10) 0.038(10) -0.003(8) -0.017(8) -0.002(8)
C39 0.043(11) 0.036(10) 0.072(14) -0.005(10) -0.025(11) 0.012(9)
C40 0.078(16) 0.027(10) 0.083(16) -0.008(10) -0.037(13) 0.017(10)
C41 0.067(14) 0.058(13) 0.033(10) 0.006(9) 0.008(10) -0.028(11)
C42 0.026(9) 0.042(10) 0.063(12) 0.024(9) 0.000(9) -0.008(8)
C43 0.040(11) 0.053(12) 0.045(11) -0.007(9) 0.009(9) 0.003(9)
C44 0.047(12) 0.040(11) 0.095(18) -0.004(12) 0.031(12) -0.003(9)
C45 0.058(13) 0.083(15) 0.025(9) 0.005(10) 0.029(9) -0.013(11)
C46 0.078(16) 0.059(14) 0.079(16) -0.007(12) 0.009(14) -0.040(13)
C47 0.067(14) 0.050(12) 0.049(12) 0.011(10) 0.017(11) -0.011(11)
C48 0.023(8) 0.034(9) 0.060(11) -0.016(8) -0.008(8) 0.004(7)
C49 0.017(5) 0.025(5) 0.031(6) -0.005(5) 0.005(5) 0.002(5)
C50 0.071(15) 0.062(14) 0.044(11) -0.008(10) -0.010(11) 0.019(11)
C51 0.065(15) 0.11(2) 0.032(11) -0.032(12) 0.001(10) 0.030(14)
C52 0.14(3) 0.10(3) 0.07(2) 0.022(18) 0.03(2) 0.02(2)
C53 0.17(3) 0.022(11) 0.083(19) 0.030(12) 0.05(2) 0.013(15)
C54 0.097(18) 0.056(13) 0.039(11) 0.020(10) 0.028(11) -0.014(12)
C55 0.043(6) 0.034(6) 0.033(6) -0.004(5) 0.010(5) 0.002(5)
C56 0.041(10) 0.042(10) 0.037(10) 0.013(9) 0.006(8) 0.002(8)
Cu1 0.0222(9) 0.0241(9) 0.0336(10) -0.0013(8) -0.0012(8) -0.0090(8)
Cu2 0.0286(10) 0.0244(10) 0.0452(12) -0.0016(9) -0.0020(9) -0.0015(8)
N1 0.022(7) 0.021(7) 0.065(10) 0.001(7) 0.002(7) -0.011(6)
N2 0.024(7) 0.023(7) 0.065(10) 0.009(7) 0.001(7) 0.000(6)
N3 0.030(7) 0.020(6) 0.028(7) 0.000(5) 0.011(6) -0.011(5)
N4 0.024(7) 0.035(7) 0.022(6) 0.007(6) 0.005(5) -0.003(6)
C57 0.025(6) 0.020(5) 0.034(6) 0.005(5) 0.003(5) -0.006(5)
C58 0.028(9) 0.029(9) 0.062(12) -0.004(9) 0.007(9) -0.009(7)

loop_
_atom_type_symbol
_atom_type_description
_atom_type_scat_dispersion_real
_atom_type_scat_dispersion_imag
_atom_type_scat_source
C C 0.0033 0.0016 'International Tables Vol C Tables 4.2.6.8 and 6.1.1.4'
H H 0.0000 0.0000 'International Tables Vol C Tables 4.2.6.8 and 6.1.1.4'
N N 0.0061 0.0033 'International Tables Vol C Tables 4.2.6.8 and 6.1.1.4'
O O 0.0106 0.0060 'International Tables Vol C Tables 4.2.6.8 and 6.1.1.4'
Cu Cu 0.3201 1.2651 'International Tables Vol C Tables 4.2.6.8 and 6.1.1.4'

loop_
_geom_angle_atom_site_label_1
_geom_angle_atom_site_label_2
_geom_angle_atom_site_label_3
_geom_angle
C2 C1 H1A 109.5
C2 C1 H1B 109.5
H1A C1 H1B 109.5
C2 C1 H1C 109.5
H1A C1 H1C 109.5
H1B C1 H1C 109.5
C3 C2 C7 115(2)
C3 C2 C1 123(2)
C7 C2 C1 122(2)
C2 C3 C4 124(2)
C2 C3 H3 118.1
C4 C3 H3 118.1
C3 C4 C5 120(2)
C3 C4 C9 120(3)
C5 C4 C9 120(3)
C6 C5 C4 121(3)
C6 C5 H5 119.6
C4 C5 H5 119.6
C7 C6 C5 116(2)
C7 C6 C8 121.7(19)
C5 C6 C8 122(2)
C6 C7 C2 124.3(19)
C6 C7 N1 118.6(16)
C2 C7 N1 117(2)
C6 C8 H8A 109.5
C6 C8 H8B 109.5
H8A C8 H8B 109.5
C6 C8 H8C 109.5
H8A C8 H8C 109.5
H8B C8 H8C 109.5
C4 C9 H9A 109.5
C4 C9 H9B 109.5
H9A C9 H9B 109.5
C4 C9 H9C 109.5
H9A C9 H9C 109.5
H9B C9 H9C 109.5
C11 C10 N1 107.7(15)
C11 C10 H10 126.1
N1 C10 H10 126.1
C10 C11 N2 106.1(16)
C10 C11 H11 127.0
N2 C11 H11 127.0
N1 C12 N2 104.0(13)
N1 C12 Cu1 135.4(12)
N2 C12 Cu1 120.4(11)
C18 C13 C14 122.5(17)
C18 C13 N2 118.7(15)
C14 C13 N2 118.8(14)
C15 C14 C13 117.6(15)
C15 C14 C19 122.7(16)
C13 C14 C19 119.7(18)
C16 C15 C14 121.1(15)
C16 C15 H15 119.5
C14 C15 H15 119.5
C17 C16 C15 119.6(16)
C17 C16 C20 119.9(16)
C15 C16 C20 120.5(15)
C16 C17 C18 123.5(16)
C16 C17 H17 118.3
C18 C17 H17 118.3
C13 C18 C17 115.7(16)
C13 C18 C21 122.4(15)
C17 C18 C21 121.9(15)
C14 C19 H19A 109.5
C14 C19 H19B 109.5
H19A C19 H19B 109.5
C14 C19 H19C 109.5
H19A C19 H19C 109.5
H19B C19 H19C 109.5
C16 C20 H20A 109.5
C16 C20 H20B 109.5
H20A C20 H20B 109.5
C16 C20 H20C 109.5
H20A C20 H20C 109.5
H20B C20 H20C 109.5
C18 C21 H21A 109.5
C18 C21 H21B 109.5
H21A C21 H21B 109.5
C18 C21 H21C 109.5
H21A C21 H21C 109.5
H21B C21 H21C 109.5
C23 C22 C27 115.3(14)
C23 C22 C28 121.4(14)
C27 C22 C28 123.2(13)
C24 C23 C22 122.2(18)
C24 C23 H23 118.9
C22 C23 H23 118.9
C23 C24 C25 121.4(17)
C23 C24 C29 120(2)
C25 C24 C29 118.6(17)
C24 C25 C26 119.4(16)
C24 C25 H25 120.3
C26 C25 H25 120.3
C27 C26 C25 118.6(15)
C27 C26 C30 121.0(15)
C25 C26 C30 120.3(15)
C26 C27 N3 118.3(13)
C26 C27 C22 123.1(13)
N3 C27 C22 118.5(14)
C22 C28 H28A 109.5
C22 C28 H28B 109.5
H28A C28 H28B 109.5
C22 C28 H28C 109.5
H28A C28 H28C 109.5
H28B C28 H28C 109.5
C24 C29 H29A 109.5
C24 C29 H29B 109.5
H29A C29 H29B 109.5
C24 C29 H29C 109.5
H29A C29 H29C 109.5
H29B C29 H29C 109.5
C26 C30 H30A 109.5
C26 C30 H30B 109.5
H30A C30 H30B 109.5
C26 C30 H30C 109.5
H30A C30 H30C 109.5
H30B C30 H30C 109.5
N4 C31 N3 102.6(12)
N4 C31 Cu1 134.8(11)
N3 C31 Cu1 122.4(10)
C33 C32 N3 107.0(15)
C33 C32 H32 126.5
N3 C32 H32 126.5
C32 C33 N4 106.5(13)
C32 C33 H33 126.7
N4 C33 H33 126.7
C38 C34 H34A 109.5
C38 C34 H34B 109.5
H34A C34 H34B 109.5
C38 C34 H34C 109.5
H34A C34 H34C 109.5
H34B C34 H34C 109.5
C40 C35 H35A 109.5
C40 C35 H35B 109.5
H35A C35 H35B 109.5
C40 C35 H35C 109.5
H35A C35 H35C 109.5
H35B C35 H35C 109.5
C42 C36 H36A 109.5
C42 C36 H36B 109.5
H36A C36 H36B 109.5
C42 C36 H36C 109.5
H36A C36 H36C 109.5
H36B C36 H36C 109.5
C38 C37 C42 122.1(14)
C38 C37 N4 118.6(13)
C42 C37 N4 119.1(14)
C37 C38 C39 117.6(16)
C37 C38 C34 122.1(15)
C39 C38 C34 120.3(17)
C40 C39 C38 122.4(17)
C40 C39 H39 118.8
C38 C39 H39 118.8
C39 C40 C41 119.1(19)
C39 C40 C35 124(2)
C41 C40 C35 117(2)
C42 C41 C40 120.4(19)
C42 C41 H41 119.8
C40 C41 H41 119.8
C37 C42 C41 118.3(17)
C37 C42 C36 119.7(16)
C41 C42 C36 122.1(18)
C48 C43 C44 119.4(18)
C48 C43 H43 120.3
C44 C43 H43 120.3
C45 C44 C43 122.7(18)
C45 C44 H44 118.7
C43 C44 H44 118.7
C46 C45 C44 115.8(18)
C46 C45 H45 122.1
C44 C45 H45 122.1
C45 C46 C47 125(2)
C45 C46 H46 117.4
C47 C46 H46 117.4
C46 C47 C48 118.0(18)
C46 C47 H47 121.0
C48 C47 H47 121.0
C43 C48 C47 118.7(18)
C43 C48 C49 119.3(15)
C47 C48 C49 121.6(16)
C57 C49 C48 176.7(16)
C51 C50 C55 124(2)
C51 C50 H50 118.2
C55 C50 H50 118.2
C50 C51 C52 119(3)
C50 C51 H51 120.7
C52 C51 H51 120.7
C53 C52 C51 123(3)
C53 C52 H52 118.6
C51 C52 H52 118.6
C52 C53 C54 117(2)
C52 C53 H53 121.5
C54 C53 H53 121.5
C55 C54 C53 123(2)
C55 C54 H54 118.7
C53 C54 H54 118.7
C54 C55 C56 123.3(18)
C54 C55 C50 115.2(19)
C56 C55 C50 120.8(17)
C58 C56 C55 177(2)
C31 Cu1 C12 171.1(7)
C58 Cu2 C57 167.8(7)
C12 N1 C10 110.7(15)
C12 N1 C7 123.7(13)
C10 N1 C7 125.5(14)
C12 N2 C11 111.5(15)
C12 N2 C13 123.8(12)
C11 N2 C13 124.7(14)
C32 N3 C31 111.2(13)
C32 N3 C27 124.1(14)
C31 N3 C27 124.6(12)
C31 N4 C33 112.7(12)
C31 N4 C37 124.6(13)
C33 N4 C37 122.5(12)
C49 C57 Cu2 170.5(14)
C56 C58 Cu2 167.9(16)

loop_
_geom_bond_atom_site_label_1
_geom_bond_atom_site_label_2
_geom_bond_distance
C1 C2 1.44(3)
C1 H1A 0.9600
C1 H1B 0.9600
C1 H1C 0.9600
C2 C3 1.40(3)
C2 C7 1.41(3)
C3 C4 1.34(3)
C3 H3 0.9300
C4 C5 1.39(3)
C4 C9 1.54(3)
C5 C6 1.41(3)
C5 H5 0.9300
C6 C7 1.39(3)
C6 C8 1.49(3)
C7 N1 1.46(2)
C8 H8A 0.9600
C8 H8B 0.9600
C8 H8C 0.9600
C9 H9A 0.9600
C9 H9B 0.9600
C9 H9C 0.9600
C10 C11 1.34(3)
C10 N1 1.36(2)
C10 H10 0.9300
C11 N2 1.36(2)
C11 H11 0.9300
C12 N1 1.353(18)
C12 N2 1.35(2)
C12 Cu1 1.911(14)
C13 C18 1.39(2)
C13 C14 1.41(2)
C13 N2 1.46(2)
C14 C15 1.38(3)
C14 C19 1.51(2)
C15 C16 1.38(2)
C15 H15 0.9300
C16 C17 1.34(2)
C16 C20 1.51(3)
C17 C18 1.40(2)
C17 H17 0.9300
C18 C21 1.49(2)
C19 H19A 0.9600
C19 H19B 0.9600
C19 H19C 0.9600
C20 H20A 0.9600
C20 H20B 0.9600
C20 H20C 0.9600
C21 H21A 0.9600
C21 H21B 0.9600
C21 H21C 0.9600
C22 C23 1.40(2)
C22 C27 1.43(2)
C22 C28 1.49(2)
C23 C24 1.36(3)
C23 H23 0.9300
C24 C25 1.38(3)
C24 C29 1.55(2)
C25 C26 1.40(2)
C25 H25 0.9300
C26 C27 1.38(2)
C26 C30 1.52(2)
C27 N3 1.413(18)
C28 H28A 0.9600
C28 H28B 0.9600
C28 H28C 0.9600
C29 H29A 0.9600
C29 H29B 0.9600
C29 H29C 0.9600
C30 H30A 0.9600
C30 H30B 0.9600
C30 H30C 0.9600
C31 N4 1.347(18)
C31 N3 1.402(19)
C31 Cu1 1.879(14)
C32 C33 1.35(2)
C32 N3 1.377(18)
C32 H32 0.9300
C33 N4 1.389(19)
C33 H33 0.9300
C34 C38 1.51(3)
C34 H34A 0.9600
C34 H34B 0.9600
C34 H34C 0.9600
C35 C40 1.51(3)
C35 H35A 0.9600
C35 H35B 0.9600
C35 H35C 0.9600
C36 C42 1.48(3)
C36 H36A 0.9600
C36 H36B 0.9600
C36 H36C 0.9600
C37 C38 1.38(2)
C37 C42 1.40(2)
C37 N4 1.425(18)
C38 C39 1.41(2)
C39 C40 1.36(3)
C39 H39 0.9300
C40 C41 1.40(3)
C41 C42 1.41(3)
C41 H41 0.9300
C43 C48 1.39(2)
C43 C44 1.40(3)
C43 H43 0.9300
C44 C45 1.38(3)
C44 H44 0.9300
C45 C46 1.35(3)
C45 H45 0.9300
C46 C47 1.39(3)
C46 H46 0.9300
C47 C48 1.40(3)
C47 H47 0.9300
C48 C49 1.47(2)
C49 C57 1.166(19)
C50 C51 1.37(3)
C50 C55 1.39(3)
C50 H50 0.9300
C51 C52 1.37(4)
C51 H51 0.9300
C52 C53 1.35(4)
C52 H52 0.9300
C53 C54 1.42(3)
C53 H53 0.9300
C54 C55 1.40(2)
C54 H54 0.9300
C55 C56 1.42(2)
C56 C58 1.20(2)
Cu2 C58 1.86(2)
Cu2 C57 1.887(15)
